data_1544431
loop_
_publ_author_name
'Toda, K.'
'Uematsu, K.'
'Sato, M.'

_publ_section_title
;
 Structure determination of new layered perovskite compound, NaLaTa2O7,
 synthesized by ion-exchange reaction
;
_journal_name_full 'Journal of the Ceramic Society of Japan'
_journal_page_first 482
_journal_page_last 485
_journal_volume 105
_journal_year 1997
_chemical_formula_sum 'H3.8 La Na O8.9 Ta2'
_chemical_name_common 'NaLaTa2O7 1.9H2O'
_space_group_IT_number 139
_space_group_name_H-M_alt 'I 4/m m m'
_symmetry_space_group_name_Hall '-I 4 2'
_symmetry_space_group_name_H-M 'I 4/m m m'
_cell_angle_alpha 90
_cell_angle_beta 90
_cell_angle_gamma 90
_cell_formula_units_Z 2
_cell_length_a 3.8950(2)
_cell_length_b 3.8950(2)
_cell_length_c 25.8350(2)
_cell_volume 391.94(3)
_cod_data_source_file NaLaTa2O7-1.9H2O.cif
_cod_data_source_block NaLaTa2O7-1.9H2O
_cod_original_formula_sum 'Na La Ta2 H3.8 O8.9'
_cod_database_code 1544431

loop_
_space_group_symop_operation_xyz
'x, y, z'
'-x, -y, -z'
'-x, -y, z'
'x, y, -z'
'-y, x, z'
'y, -x, -z'
'y, -x, z'
'-y, x, -z'
'-x, y, -z'
'x, -y, z'
'x, -y, -z'
'-x, y, z'
'y, x, -z'
'-y, -x, z'
'-y, -x, -z'
'y, x, z'
'x+1/2, y+1/2, z+1/2'
'-x+1/2, -y+1/2, -z+1/2'
'-x+1/2, -y+1/2, z+1/2'
'x+1/2, y+1/2, -z+1/2'
'-y+1/2, x+1/2, z+1/2'
'y+1/2, -x+1/2, -z+1/2'
'y+1/2, -x+1/2, z+1/2'
'-y+1/2, x+1/2, -z+1/2'
'-x+1/2, y+1/2, -z+1/2'
'x+1/2, -y+1/2, z+1/2'
'x+1/2, -y+1/2, -z+1/2'
'-x+1/2, y+1/2, z+1/2'
'y+1/2, x+1/2, -z+1/2'
'-y+1/2, -x+1/2, z+1/2'
'-y+1/2, -x+1/2, -z+1/2'
'y+1/2, x+1/2, z+1/2'

loop_
_atom_site_label
_atom_site_occupancy
_atom_site_fract_x
_atom_site_fract_y
_atom_site_fract_z
_atom_site_adp_type
_atom_site_B_iso_or_equiv
_atom_site_type_symbol
Na 0.5000 0.000000 0.000000 0.210(3) Biso 3.000000 Na
La 1.0 0.000000 0.000000 0.000000 Biso 0.400000 La
Ta 1.0 0.000000 0.000000 0.4126(2) Biso 0.100000 Ta
O1 1.0 0.000000 0.000000 0.5000(2) Biso 0.100000 O
O2 1.0 0.000000 0.500000 0.0747(2) Biso 0.100000 O
O3 1.0 0.000000 0.000000 0.348(3) Biso 0.100000 O
Ow 0.4750 0.000000 0.500000 0.291(5) Biso 0.400000 O
